data_7117472
loop_
_publ_author_name
'Xingyong Wang'
'Zaichao Zhang'
'You Song'
'Yuanting Su'
'Xinping Wang'

_publ_section_title
;
 Bis(phenothiazine)arene diradicaloids: isolation, characterization and
 crystal structures
;
_journal_name_full Chem.Commun.
_journal_page_first 11822
_journal_paper_doi 10.1039/C5cc03573B
_journal_volume 51
_journal_year 2015
_chemical_formula_moiety 'C30 H24 N2, 2(C16 Al F36 O4)'
_chemical_formula_sum 'C62 H24 Al2 F72 N2 O8'
_chemical_formula_weight 2346.79
_chemical_name_systematic
; 
 ? 
;
_space_group_IT_number 14
_symmetry_cell_setting monoclinic
_symmetry_space_group_name_Hall '-P 2ybc'
_symmetry_space_group_name_H-M 'P 1 21/c 1'
_atom_sites_solution_hydrogens geom
_atom_sites_solution_primary direct
_atom_sites_solution_secondary difmap
_audit_creation_method SHELXL-97
_audit_update_record
;
2015-02-03 deposited with the CCDC.
2015-06-11 downloaded from the CCDC.
;
_cell_angle_alpha 90.00
_cell_angle_beta 94.846(2)
_cell_angle_gamma 90.00
_cell_formula_units_Z 4
_cell_length_a 27.656(3)
_cell_length_b 11.2980(10)
_cell_length_c 25.570(2)
_cell_measurement_reflns_used 7733
_cell_measurement_temperature 123(2)
_cell_measurement_theta_max 23.18
_cell_measurement_theta_min 2.27
_cell_volume 7961.0(13)
_computing_cell_refinement 'Bruker SAINT'
_computing_data_collection 'Bruker APEX II'
_computing_data_reduction 'Bruker SAINT'
_computing_molecular_graphics 'Bruker SHELXTL'
_computing_publication_material 'Bruker SHELXTL'
_computing_structure_refinement 'SHELXL-97 (Sheldrick, 2008)'
_computing_structure_solution 'SHELXS-97 (Sheldrick, 2008)'
_diffrn_ambient_temperature 123(2)
_diffrn_measured_fraction_theta_full 0.997
_diffrn_measured_fraction_theta_max 0.997
_diffrn_measurement_device_type 'Bruker APEX-II CCD'
_diffrn_measurement_method '\f and \w scans'
_diffrn_radiation_monochromator graphite
_diffrn_radiation_source 'fine-focus sealed tube'
_diffrn_radiation_type MoK\a
_diffrn_radiation_wavelength 0.71073
_diffrn_reflns_av_R_equivalents 0.0590
_diffrn_reflns_av_sigmaI/netI 0.0790
_diffrn_reflns_limit_h_max 17
_diffrn_reflns_limit_h_min -35
_diffrn_reflns_limit_k_max 14
_diffrn_reflns_limit_k_min -14
_diffrn_reflns_limit_l_max 33
_diffrn_reflns_limit_l_min -33
_diffrn_reflns_number 52390
_diffrn_reflns_theta_full 27.47
_diffrn_reflns_theta_max 27.47
_diffrn_reflns_theta_min 1.48
_exptl_absorpt_coefficient_mu 0.261
_exptl_absorpt_correction_T_max 0.9400
_exptl_absorpt_correction_T_min 0.9119
_exptl_absorpt_correction_type multi-scan
_exptl_absorpt_process_details 'SADABS (Bruker, 2011)'
_exptl_crystal_colour dark-brown
_exptl_crystal_density_diffrn 1.958
_exptl_crystal_density_method 'not measured'
_exptl_crystal_description block
_exptl_crystal_F_000 4592
_exptl_crystal_size_max 0.36
_exptl_crystal_size_mid 0.30
_exptl_crystal_size_min 0.24
_refine_diff_density_max 0.347
_refine_diff_density_min -0.317
_refine_diff_density_rms 0.066
_refine_ls_extinction_method none
_refine_ls_goodness_of_fit_ref 1.005
_refine_ls_hydrogen_treatment constr
_refine_ls_matrix_type full
_refine_ls_number_parameters 1551
_refine_ls_number_reflns 18198
_refine_ls_number_restraints 1046
_refine_ls_restrained_S_all 0.989
_refine_ls_R_factor_all 0.1040
_refine_ls_R_factor_gt 0.0503
_refine_ls_shift/su_max 0.002
_refine_ls_shift/su_mean 0.000
_refine_ls_structure_factor_coef Fsqd
_refine_ls_weighting_details 'calc w=1/[\s^2^(Fo^2^)+(0.0444P)^2^+1.7415P] where P=(Fo^2^+2Fc^2^)/3'
_refine_ls_weighting_scheme calc
_refine_ls_wR_factor_gt 0.0995
_refine_ls_wR_factor_ref 0.1196
_reflns_number_gt 10987
_reflns_number_total 18198
_reflns_threshold_expression >2sigma(I)
_cod_data_source_file c5cc03573b2.cif
_cod_data_source_block 1c
_cod_original_cell_volume 7961.1(12)
_cod_original_sg_symbol_Hall '-P 2ybc  '
_cod_original_sg_symbol_H-M 'P2(1)/c  '
_cod_database_code 7117472

loop_
_symmetry_equiv_pos_as_xyz
'x, y, z'
'-x, y+1/2, -z+1/2'
'-x, -y, -z'
'x, -y-1/2, z-1/2'

loop_
_atom_site_label
_atom_site_type_symbol
_atom_site_fract_x
_atom_site_fract_y
_atom_site_fract_z
_atom_site_U_iso_or_equiv
_atom_site_adp_type
_atom_site_occupancy
_atom_site_symmetry_multiplicity
_atom_site_calc_flag
_atom_site_refinement_flags
_atom_site_disorder_assembly
_atom_site_disorder_group
C13A C 0.28367(15) 0.2794(3) 0.12091(14) 0.0200(10) Uani 0.823(3) 1 d PDU A 1
C14A C 0.29685(17) 0.1569(3) 0.14527(15) 0.0359(11) Uani 0.823(3) 1 d PDU A 1
C15A C 0.23920(14) 0.3301(4) 0.14649(15) 0.0338(10) Uani 0.823(3) 1 d PDU A 1
C16A C 0.26957(13) 0.2641(3) 0.06093(12) 0.0232(8) Uani 0.823(3) 1 d PDU A 1
F28A F 0.2574(3) 0.0913(4) 0.1525(2) 0.0509(17) Uani 0.823(3) 1 d PDU A 1
F29A F 0.3220(2) 0.1678(6) 0.1913(2) 0.0560(13) Uani 0.823(3) 1 d PDU A 1
F30A F 0.32421(10) 0.09451(19) 0.11427(12) 0.0462(7) Uani 0.823(3) 1 d PDU A 1
F31A F 0.19741(15) 0.2800(4) 0.12886(18) 0.0470(11) Uani 0.823(3) 1 d PDU A 1
F32A F 0.23517(18) 0.4476(3) 0.13697(14) 0.0372(10) Uani 0.823(3) 1 d PDU A 1
F33A F 0.24426(10) 0.3159(3) 0.19844(8) 0.0481(8) Uani 0.823(3) 1 d PDU A 1
F34A F 0.24065(17) 0.1699(5) 0.0509(2) 0.0309(11) Uani 0.823(3) 1 d PDU A 1
F35A F 0.30850(19) 0.2507(5) 0.03494(18) 0.0278(10) Uani 0.823(3) 1 d PDU A 1
F36A F 0.24593(9) 0.3595(2) 0.04175(9) 0.0298(6) Uani 0.823(3) 1 d PDU A 1
C13C C 0.2871(5) 0.2731(11) 0.1189(5) 0.025(4) Uani 0.177(3) 1 d PDU A 2
C14C C 0.2894(5) 0.1877(10) 0.1665(5) 0.038(4) Uani 0.177(3) 1 d PDU A 2
C15C C 0.2369(4) 0.3361(11) 0.1144(5) 0.049(4) Uani 0.177(3) 1 d PDU A 2
C16C C 0.2944(4) 0.2052(10) 0.0684(4) 0.027(3) Uani 0.177(3) 1 d PDU A 2
F28C F 0.2644(12) 0.0885(16) 0.1551(11) 0.059(9) Uani 0.177(3) 1 d PDU A 2
F29C F 0.3353(7) 0.157(3) 0.1803(9) 0.056(7) Uani 0.177(3) 1 d PDU A 2
F30C F 0.2704(5) 0.2410(12) 0.2066(4) 0.054(4) Uani 0.177(3) 1 d PDU A 2
F31C F 0.2014(7) 0.2578(18) 0.1190(9) 0.080(8) Uani 0.177(3) 1 d PDU A 2
F32C F 0.2357(8) 0.4163(15) 0.1528(6) 0.048(6) Uani 0.177(3) 1 d PDU A 2
F33C F 0.2301(5) 0.3909(11) 0.0681(5) 0.061(4) Uani 0.177(3) 1 d PDU A 2
F34C F 0.2531(6) 0.153(2) 0.0485(11) 0.029(5) Uani 0.177(3) 1 d PDU A 2
F35C F 0.3094(10) 0.276(2) 0.0313(7) 0.035(6) Uani 0.177(3) 1 d PDU A 2
F36C F 0.3270(4) 0.1191(8) 0.0771(5) 0.036(3) Uani 0.177(3) 1 d PDU A 2
C13B C 0.0658(2) 0.2502(6) 0.4239(2) 0.024(2) Uani 0.576(4) 1 d PDU B 3
C14B C 0.0575(3) 0.3558(7) 0.3862(3) 0.048(3) Uani 0.576(4) 1 d PDU B 3
C15B C 0.1025(3) 0.2853(6) 0.4695(3) 0.038(2) Uani 0.576(4) 1 d PDU B 3
C16B C 0.0170(2) 0.2180(6) 0.4469(3) 0.0427(18) Uani 0.576(4) 1 d PDU B 3
F28B F 0.0556(3) 0.4592(7) 0.4114(3) 0.062(2) Uani 0.576(4) 1 d PDU B 3
F29B F 0.09405(19) 0.3646(4) 0.35514(19) 0.0530(13) Uani 0.576(4) 1 d PDU B 3
F30B F 0.01619(17) 0.3407(4) 0.35535(17) 0.0732(16) Uani 0.576(4) 1 d PDU B 3
F31B F 0.0831(4) 0.3538(8) 0.5053(4) 0.051(2) Uani 0.576(4) 1 d PDU B 3
F32B F 0.12109(18) 0.1913(4) 0.49498(15) 0.0526(13) Uani 0.576(4) 1 d PDU B 3
F33B F 0.13938(13) 0.3478(4) 0.45218(17) 0.0563(13) Uani 0.576(4) 1 d PDU B 3
F34B F -0.0068(4) 0.3142(8) 0.4603(4) 0.053(3) Uani 0.576(4) 1 d PDU B 3
F35B F -0.01153(17) 0.1596(5) 0.4114(2) 0.0581(16) Uani 0.576(4) 1 d PDU B 3
F36B F 0.02472(16) 0.1497(3) 0.48904(16) 0.0583(13) Uani 0.576(4) 1 d PDU B 3
C13D C 0.0606(3) 0.2523(7) 0.4188(3) 0.025(3) Uani 0.424(4) 1 d PDU B 4
C14D C 0.0681(4) 0.3634(7) 0.3862(4) 0.039(3) Uani 0.424(4) 1 d PDU B 4
C15D C 0.0843(3) 0.2694(9) 0.4750(3) 0.046(3) Uani 0.424(4) 1 d PDU B 4
C16D C 0.0058(3) 0.2287(7) 0.4212(3) 0.029(2) Uani 0.424(4) 1 d PDU B 4
F28D F 0.0375(3) 0.4510(9) 0.3965(4) 0.055(3) Uani 0.424(4) 1 d PDU B 4
F29D F 0.0614(3) 0.3414(5) 0.33490(19) 0.0594(19) Uani 0.424(4) 1 d PDU B 4
F30D F 0.1128(2) 0.4063(4) 0.3950(3) 0.0638(19) Uani 0.424(4) 1 d PDU B 4
F31D F 0.0745(5) 0.3752(10) 0.4944(5) 0.054(3) Uani 0.424(4) 1 d PDU B 4
F32D F 0.1324(2) 0.2575(7) 0.4766(3) 0.058(2) Uani 0.424(4) 1 d PDU B 4
F33D F 0.0686(2) 0.1881(4) 0.50734(16) 0.0535(17) Uani 0.424(4) 1 d PDU B 4
F34D F -0.0150(6) 0.3050(11) 0.4520(5) 0.045(3) Uani 0.424(4) 1 d PDU B 4
F35D F -0.0021(2) 0.1200(5) 0.4378(2) 0.0446(17) Uani 0.424(4) 1 d PDU B 4
F36D F -0.01751(17) 0.2380(5) 0.37381(18) 0.0497(15) Uani 0.424(4) 1 d PDU B 4
Al1A Al 0.38182(3) 0.39203(7) 0.13152(3) 0.01597(17) Uani 1 1 d . A .
Al1B Al 0.12413(3) 0.09406(7) 0.36122(3) 0.01674(18) Uani 1 1 d . B .
C17 C 0.28800(10) 0.7417(2) 0.29147(10) 0.0185(6) Uani 1 1 d . . .
C18 C 0.27292(10) 0.8405(2) 0.25884(10) 0.0194(6) Uani 1 1 d . . .
H18 H 0.2880 0.9153 0.2650 0.023 Uiso 1 1 calc R . .
C19 C 0.23773(10) 0.8286(2) 0.21961(10) 0.0197(6) Uani 1 1 d . . .
H19 H 0.2277 0.8956 0.1990 0.024 Uiso 1 1 calc R . .
C20 C 0.21511(10) 0.7159(2) 0.20834(10) 0.0192(6) Uani 1 1 d . . .
C21 C 0.23137(10) 0.6163(2) 0.23995(10) 0.0187(6) Uani 1 1 d . . .
H21 H 0.2171 0.5408 0.2329 0.022 Uiso 1 1 calc R . .
C22 C 0.26644(10) 0.6282(2) 0.27933(10) 0.0185(6) Uani 1 1 d . . .
H22 H 0.2771 0.5609 0.2993 0.022 Uiso 1 1 calc R . .
C23 C 0.32532(10) 0.6717(2) 0.37566(10) 0.0183(6) Uani 1 1 d . . .
C24 C 0.28393(11) 0.6309(2) 0.39692(10) 0.0231(6) Uani 1 1 d . . .
H24 H 0.2526 0.6552 0.3829 0.028 Uiso 1 1 calc R . .
C25 C 0.28946(12) 0.5536(2) 0.43916(10) 0.0275(7) Uani 1 1 d . . .
H25 H 0.2616 0.5244 0.4543 0.033 Uiso 1 1 calc R . .
C26 C 0.33502(12) 0.5190(2) 0.45931(11) 0.0294(7) Uani 1 1 d . . .
H26 H 0.3383 0.4658 0.4881 0.035 Uiso 1 1 calc R . .
C27 C 0.37614(12) 0.5612(2) 0.43792(11) 0.0283(7) Uani 1 1 d . . .
H27 H 0.4074 0.5370 0.4521 0.034 Uiso 1 1 calc R . .
C28 C 0.37137(11) 0.6384(2) 0.39588(10) 0.0216(6) Uani 1 1 d . . .
H28 H 0.3993 0.6683 0.3811 0.026 Uiso 1 1 calc R . .
C29 C 0.35248(10) 0.8562(2) 0.33811(10) 0.0204(6) Uani 1 1 d . . .
C30 C 0.35602(12) 0.9177(2) 0.38527(11) 0.0265(7) Uani 1 1 d . . .
H30 H 0.3379 0.8935 0.4134 0.032 Uiso 1 1 calc R . .
C31 C 0.38642(12) 1.0146(3) 0.39050(12) 0.0351(8) Uani 1 1 d . . .
H31 H 0.3892 1.0582 0.4224 0.042 Uiso 1 1 calc R . .
C32 C 0.41290(12) 1.0482(3) 0.34948(13) 0.0360(8) Uani 1 1 d . . .
H32 H 0.4339 1.1148 0.3535 0.043 Uiso 1 1 calc R . .
C33 C 0.40928(11) 0.9865(3) 0.30294(13) 0.0332(7) Uani 1 1 d . . .
H33 H 0.4276 1.0106 0.2750 0.040 Uiso 1 1 calc R . .
C34 C 0.37884(11) 0.8891(2) 0.29678(12) 0.0275(7) Uani 1 1 d . . .
H34 H 0.3761 0.8457 0.2648 0.033 Uiso 1 1 calc R . .
C35 C 0.17679(11) 0.7868(2) 0.12571(10) 0.0199(6) Uani 1 1 d . . .
C36 C 0.13194(11) 0.8304(2) 0.10651(10) 0.0244(6) Uani 1 1 d . . .
H36 H 0.1032 0.8054 0.1212 0.029 Uiso 1 1 calc R . .
C37 C 0.12969(12) 0.9109(2) 0.06556(11) 0.0277(7) Uani 1 1 d . . .
H37 H 0.0993 0.9425 0.0522 0.033 Uiso 1 1 calc R . .
C38 C 0.17177(13) 0.9453(3) 0.04410(11) 0.0323(8) Uani 1 1 d . . .
H38 H 0.1701 1.0013 0.0163 0.039 Uiso 1 1 calc R . .
C39 C 0.21634(12) 0.8990(2) 0.06287(10) 0.0283(7) Uani 1 1 d . . .
H39 H 0.2450 0.9221 0.0475 0.034 Uiso 1 1 calc R . .
C40 C 0.21901(11) 0.8193(2) 0.10379(10) 0.0234(6) Uani 1 1 d . . .
H40 H 0.2494 0.7870 0.1168 0.028 Uiso 1 1 calc R . .
C41 C 0.14474(10) 0.6121(2) 0.16739(10) 0.0203(6) Uani 1 1 d . . .
C42 C 0.12384(11) 0.5796(2) 0.21295(11) 0.0261(7) Uani 1 1 d . . .
H42 H 0.1332 0.6176 0.2454 0.031 Uiso 1 1 calc R . .
C43 C 0.08927(11) 0.4913(3) 0.21016(12) 0.0320(7) Uani 1 1 d . . .
H43 H 0.0751 0.4671 0.2410 0.038 Uiso 1 1 calc R . .
C44 C 0.07512(12) 0.4380(3) 0.16288(13) 0.0361(8) Uani 1 1 d . . .
H44 H 0.0509 0.3782 0.1613 0.043 Uiso 1 1 calc R . .
C45 C 0.09585(12) 0.4707(2) 0.11769(12) 0.0339(8) Uani 1 1 d . . .
H45 H 0.0858 0.4332 0.0853 0.041 Uiso 1 1 calc R . .
C46 C 0.13082(11) 0.5572(2) 0.11935(11) 0.0257(7) Uani 1 1 d . . .
H46 H 0.1453 0.5794 0.0884 0.031 Uiso 1 1 calc R . .
C1A C 0.37617(11) 0.6372(2) 0.08847(10) 0.0219(6) Uani 1 1 d . . .
C2A C 0.42221(12) 0.6732(3) 0.06148(12) 0.0303(7) Uani 1 1 d . . .
C3A C 0.36121(11) 0.7408(2) 0.12370(11) 0.0264(7) Uani 1 1 d . . .
C4A C 0.33421(12) 0.6105(2) 0.04614(11) 0.0279(7) Uani 1 1 d . . .
C5A C 0.44825(11) 0.2472(2) 0.07299(10) 0.0219(6) Uani 1 1 d . . .
C6A C 0.44640(12) 0.2499(3) 0.01175(12) 0.0292(7) Uani 1 1 d . . .
C7A C 0.44915(12) 0.1162(3) 0.09175(12) 0.0304(7) Uani 1 1 d . . .
C8A C 0.49513(11) 0.3098(3) 0.09576(11) 0.0282(7) Uani 1 1 d . . .
C9A C 0.42033(11) 0.4036(2) 0.24339(10) 0.0218(6) Uani 1 1 d . . .
C10A C 0.46245(11) 0.3279(3) 0.26920(11) 0.0294(7) Uani 1 1 d . . .
C11A C 0.37430(12) 0.3823(3) 0.27287(11) 0.0275(7) Uani 1 1 d . . .
C12A C 0.43434(14) 0.5367(3) 0.24754(12) 0.0367(8) Uani 1 1 d . . .
C1B C 0.08417(11) 0.0605(2) 0.25105(11) 0.0266(7) Uani 1 1 d . . .
C2B C 0.10895(11) 0.1013(3) 0.20153(10) 0.0271(7) Uani 1 1 d . . .
C3B C 0.03280(12) 0.1155(3) 0.24935(12) 0.0407(9) Uani 1 1 d . . .
C4B C 0.08128(15) -0.0776(3) 0.25087(12) 0.0411(9) Uani 1 1 d . . .
C5B C 0.22059(10) 0.2053(2) 0.35846(10) 0.0196(6) Uani 1 1 d . . .
C6B C 0.25740(11) 0.2176(2) 0.40725(11) 0.0256(7) Uani 1 1 d . . .
C7B C 0.21525(11) 0.3253(2) 0.32959(11) 0.0246(6) Uani 1 1 d . . .
C8B C 0.23997(11) 0.1109(2) 0.32125(11) 0.0241(6) Uani 1 1 d . . .
C9B C 0.13263(11) -0.1398(2) 0.41372(11) 0.0240(6) Uani 1 1 d . . .
C10B C 0.08512(13) -0.1486(3) 0.44165(13) 0.0378(8) Uani 1 1 d . . .
C11B C 0.14198(13) -0.2592(3) 0.38604(13) 0.0329(8) Uani 1 1 d . . .
C12B C 0.17559(13) -0.1136(3) 0.45487(11) 0.0329(7) Uani 1 1 d . . .
F1A F 0.41848(7) 0.78242(15) 0.04125(8) 0.0445(5) Uani 1 1 d . . .
F2A F 0.46128(7) 0.67068(15) 0.09511(8) 0.0407(5) Uani 1 1 d . . .
F3A F 0.42946(7) 0.59890(16) 0.02248(7) 0.0433(5) Uani 1 1 d . . .
F4A F 0.33980(7) 0.82956(14) 0.09579(7) 0.0362(4) Uani 1 1 d . . .
F5A F 0.32962(7) 0.70417(14) 0.15701(6) 0.0342(4) Uani 1 1 d . . .
F6A F 0.39930(7) 0.78557(14) 0.15224(7) 0.0385(5) Uani 1 1 d . . .
F7A F 0.33020(7) 0.69125(15) 0.00760(6) 0.0410(5) Uani 1 1 d . . .
F8A F 0.34035(7) 0.50585(14) 0.02376(6) 0.0349(4) Uani 1 1 d . . .
F9A F 0.29150(6) 0.60687(15) 0.06682(7) 0.0350(4) Uani 1 1 d . . .
F10A F 0.47675(7) 0.17247(17) -0.00730(7) 0.0449(5) Uani 1 1 d . . .
F11A F 0.40180(7) 0.22552(16) -0.00968(6) 0.0367(4) Uani 1 1 d . . .
F12A F 0.45799(7) 0.35690(16) -0.00490(7) 0.0399(5) Uani 1 1 d . . .
F13A F 0.49288(7) 0.06628(15) 0.08940(7) 0.0451(5) Uani 1 1 d . . .
F14A F 0.43771(7) 0.10860(15) 0.14100(7) 0.0408(5) Uani 1 1 d . . .
F15A F 0.41708(8) 0.05093(15) 0.06242(7) 0.0441(5) Uani 1 1 d . . .
F16A F 0.53326(6) 0.28575(16) 0.06919(7) 0.0407(5) Uani 1 1 d . . .
F17A F 0.48905(7) 0.42658(14) 0.09550(8) 0.0419(5) Uani 1 1 d . . .
F18A F 0.50688(6) 0.27851(15) 0.14571(6) 0.0351(4) Uani 1 1 d . . .
F19A F 0.46486(7) 0.33134(16) 0.32163(6) 0.0403(5) Uani 1 1 d . . .
F20A F 0.45759(7) 0.21603(14) 0.25443(7) 0.0364(4) Uani 1 1 d . . .
F21A F 0.50519(7) 0.36528(18) 0.25485(7) 0.0458(5) Uani 1 1 d . . .
F22A F 0.37577(7) 0.43821(17) 0.31918(6) 0.0441(5) Uani 1 1 d . . .
F23A F 0.33472(6) 0.42129(16) 0.24434(7) 0.0368(4) Uani 1 1 d . . .
F24A F 0.36774(7) 0.26810(15) 0.28199(6) 0.0336(4) Uani 1 1 d . . .
F25A F 0.45641(8) 0.56433(16) 0.29444(7) 0.0544(6) Uani 1 1 d . . .
F26A F 0.46371(8) 0.56537(16) 0.21113(7) 0.0474(5) Uani 1 1 d . . .
F27A F 0.39495(8) 0.60602(15) 0.24032(7) 0.0485(5) Uani 1 1 d . . .
F1B F 0.07887(7) 0.09451(18) 0.15756(6) 0.0434(5) Uani 1 1 d . . .
F2B F 0.12422(7) 0.21196(14) 0.20659(6) 0.0343(4) Uani 1 1 d . . .
F3B F 0.14761(7) 0.03442(15) 0.19375(6) 0.0349(4) Uani 1 1 d . . .
F4B F 0.00141(7) 0.0627(2) 0.21383(7) 0.0655(7) Uani 1 1 d . . .
F5B F 0.01509(7) 0.10376(19) 0.29591(7) 0.0476(5) Uani 1 1 d . . .
F6B F 0.03389(8) 0.22977(19) 0.23849(8) 0.0541(6) Uani 1 1 d . . .
F7B F 0.06419(9) -0.12046(18) 0.20423(7) 0.0628(7) Uani 1 1 d . . .
F8B F 0.12487(9) -0.12527(15) 0.26240(7) 0.0478(5) Uani 1 1 d . . .
F9B F 0.05220(8) -0.11405(17) 0.28635(7) 0.0559(6) Uani 1 1 d . . .
F10B F 0.29816(6) 0.27408(15) 0.39673(7) 0.0356(4) Uani 1 1 d . . .
F11B F 0.23786(6) 0.27846(14) 0.44453(6) 0.0318(4) Uani 1 1 d . . .
F12B F 0.27003(7) 0.11172(15) 0.42687(6) 0.0343(4) Uani 1 1 d . . .
F13B F 0.25468(7) 0.35247(14) 0.30453(6) 0.0349(4) Uani 1 1 d . . .
F14B F 0.17730(7) 0.32598(14) 0.29421(6) 0.0334(4) Uani 1 1 d . . .
F15B F 0.20878(6) 0.41355(13) 0.36298(6) 0.0313(4) Uani 1 1 d . . .
F16B F 0.28746(6) 0.12033(14) 0.31627(6) 0.0295(4) Uani 1 1 d . . .
F17B F 0.23219(7) 0.00200(14) 0.33909(6) 0.0351(4) Uani 1 1 d . . .
F18B F 0.21772(6) 0.11711(15) 0.27307(6) 0.0331(4) Uani 1 1 d . . .
F19B F 0.08106(8) -0.25339(17) 0.46528(8) 0.0557(6) Uani 1 1 d . . .
F20B F 0.04673(7) -0.13577(17) 0.40735(8) 0.0500(5) Uani 1 1 d . . .
F21B F 0.08295(8) -0.06464(17) 0.47766(7) 0.0503(6) Uani 1 1 d . . .
F22B F 0.15852(8) -0.34359(14) 0.41971(7) 0.0466(5) Uani 1 1 d . . .
F23B F 0.17466(7) -0.24685(15) 0.35105(7) 0.0382(5) Uani 1 1 d . . .
F24B F 0.10164(8) -0.29985(15) 0.35994(8) 0.0466(5) Uani 1 1 d . . .
F25B F 0.17385(8) -0.17769(16) 0.49862(7) 0.0478(5) Uani 1 1 d . . .
F26B F 0.17584(7) -0.00023(15) 0.46893(6) 0.0402(5) Uani 1 1 d . . .
F27B F 0.21816(7) -0.13609(16) 0.43599(7) 0.0415(5) Uani 1 1 d . . .
N1 N 0.32089(8) 0.75454(18) 0.33286(8) 0.0188(5) Uani 1 1 d . . .
N2 N 0.17995(8) 0.70477(18) 0.16875(8) 0.0193(5) Uani 1 1 d . . .
O1A O 0.38639(7) 0.54182(15) 0.11953(7) 0.0227(4) Uani 1 1 d . . .
O2A O 0.40780(7) 0.30140(16) 0.08733(7) 0.0235(4) Uani 1 1 d . . .
O3A O 0.41203(7) 0.36890(15) 0.19262(6) 0.0193(4) Uani 1 1 d . . .
O4A O 0.32086(7) 0.35769(15) 0.12902(7) 0.0201(4) Uani 1 1 d D . .
O1B O 0.11141(7) 0.10025(15) 0.29388(6) 0.0201(4) Uani 1 1 d . . .
O2B O 0.17734(7) 0.17228(15) 0.37505(7) 0.0214(4) Uani 1 1 d . . .
O3B O 0.12914(7) -0.05482(15) 0.37618(7) 0.0220(4) Uani 1 1 d . . .
O4B O 0.08067(7) 0.15414(15) 0.39773(7) 0.0216(4) Uani 1 1 d D . .

loop_
_atom_site_aniso_label
_atom_site_aniso_U_11
_atom_site_aniso_U_22
_atom_site_aniso_U_33
_atom_site_aniso_U_23
_atom_site_aniso_U_13
_atom_site_aniso_U_12
C13A 0.021(2) 0.021(2) 0.017(2) -0.0001(17) 0.0009(18) -0.0074(19)
C14A 0.050(3) 0.032(2) 0.023(2) -0.0032(18) -0.009(2) -0.012(2)
C15A 0.025(2) 0.051(3) 0.026(2) -0.010(2) 0.0058(18) -0.014(2)
C16A 0.025(2) 0.0245(19) 0.0203(17) -0.0014(15) 0.0036(16) -0.0056(17)
F28A 0.072(3) 0.047(3) 0.033(3) 0.011(2) -0.002(2) -0.035(2)
F29A 0.086(3) 0.038(2) 0.037(2) 0.0139(18) -0.033(2) -0.014(2)
F30A 0.0565(18) 0.0227(12) 0.0571(18) 0.0008(12) -0.0088(15) 0.0054(12)
F31A 0.025(2) 0.073(2) 0.0440(18) -0.0187(19) 0.0126(15) -0.0182(17)
F32A 0.0313(18) 0.0409(18) 0.0405(18) -0.0090(15) 0.0103(15) 0.0090(16)
F33A 0.0517(18) 0.075(2) 0.0200(12) -0.0091(13) 0.0149(12) -0.0204(16)
F34A 0.034(2) 0.0346(18) 0.0239(17) -0.0043(13) -0.0014(18) -0.0155(18)
F35A 0.0256(19) 0.037(2) 0.022(2) -0.0090(13) 0.0085(15) -0.0068(15)
F36A 0.0341(15) 0.0316(13) 0.0225(12) 0.0029(10) -0.0055(10) 0.0025(11)
C13C 0.020(7) 0.034(7) 0.023(7) -0.011(7) 0.015(7) -0.003(7)
C14C 0.048(8) 0.048(8) 0.019(8) -0.006(7) 0.010(7) -0.027(7)
C15C 0.035(8) 0.057(8) 0.055(8) -0.021(8) 0.008(8) -0.010(7)
C16C 0.025(7) 0.029(7) 0.026(7) -0.001(6) 0.001(7) -0.015(7)
F28C 0.083(15) 0.048(15) 0.042(14) 0.016(12) -0.020(12) -0.044(12)
F29C 0.072(12) 0.043(10) 0.044(11) 0.014(9) -0.037(9) -0.033(9)
F30C 0.074(10) 0.066(9) 0.025(6) -0.010(6) 0.033(6) -0.025(8)
F31C 0.027(10) 0.115(14) 0.100(15) -0.070(10) 0.024(9) -0.031(9)
F32C 0.033(9) 0.052(11) 0.062(11) -0.026(9) 0.026(9) -0.018(8)
F33C 0.045(9) 0.054(8) 0.080(10) -0.009(8) -0.022(8) 0.005(7)
F34C 0.026(9) 0.041(10) 0.022(7) 0.002(7) 0.004(7) -0.017(8)
F35C 0.063(12) 0.034(10) 0.006(7) 0.003(6) -0.005(7) -0.019(8)
F36C 0.038(6) 0.032(6) 0.041(7) -0.014(5) 0.011(6) -0.003(5)
C13B 0.023(4) 0.024(4) 0.026(4) 0.003(3) 0.012(3) 0.001(3)
C14B 0.048(5) 0.043(5) 0.052(5) -0.008(4) 0.005(4) 0.010(4)
C15B 0.042(6) 0.038(4) 0.031(4) -0.022(3) -0.003(4) 0.008(4)
C16B 0.030(4) 0.046(4) 0.053(5) -0.014(4) 0.013(4) -0.003(3)
F28B 0.076(5) 0.025(2) 0.090(5) 0.001(3) 0.025(4) 0.014(3)
F29B 0.074(4) 0.038(2) 0.051(3) 0.018(2) 0.026(3) 0.010(2)
F30B 0.075(3) 0.075(3) 0.065(3) 0.003(2) -0.024(3) 0.037(3)
F31B 0.049(4) 0.055(4) 0.049(4) -0.035(3) 0.008(4) 0.002(3)
F32B 0.065(3) 0.054(3) 0.035(2) -0.0097(19) -0.017(2) 0.017(3)
F33B 0.032(2) 0.058(3) 0.081(3) -0.045(2) 0.015(2) -0.016(2)
F34B 0.033(4) 0.055(4) 0.075(6) -0.023(4) 0.031(4) 0.005(3)
F35B 0.028(3) 0.062(4) 0.085(5) -0.029(3) 0.007(3) -0.008(3)
F36B 0.069(3) 0.050(2) 0.063(3) 0.004(2) 0.043(3) 0.000(2)
C13D 0.025(5) 0.025(5) 0.023(5) -0.012(4) -0.007(4) 0.006(5)
C14D 0.048(6) 0.024(5) 0.048(6) 0.014(5) 0.026(5) 0.009(4)
C15D 0.039(6) 0.052(6) 0.046(6) -0.018(5) 0.001(5) 0.007(5)
C16D 0.024(5) 0.036(4) 0.027(4) -0.010(4) 0.005(4) 0.008(4)
F28D 0.074(7) 0.029(4) 0.067(5) 0.013(3) 0.027(5) 0.031(4)
F29D 0.104(6) 0.043(3) 0.035(3) 0.014(2) 0.025(4) 0.013(4)
F30D 0.058(4) 0.032(3) 0.107(5) -0.009(3) 0.036(4) -0.007(3)
F31D 0.054(6) 0.049(5) 0.059(6) -0.034(4) -0.003(5) 0.005(4)
F32D 0.040(4) 0.075(6) 0.055(5) -0.034(4) -0.021(4) 0.008(4)
F33D 0.078(5) 0.061(3) 0.021(2) 0.001(2) -0.002(3) 0.009(3)
F34D 0.030(5) 0.063(6) 0.043(4) -0.014(4) 0.002(4) 0.016(4)
F35D 0.034(4) 0.045(4) 0.059(4) 0.006(3) 0.023(3) -0.008(3)
F36D 0.032(3) 0.078(4) 0.038(3) -0.008(3) -0.004(2) 0.017(3)
Al1A 0.0191(4) 0.0141(4) 0.0147(4) 0.0000(3) 0.0014(3) 0.0001(3)
Al1B 0.0205(5) 0.0151(4) 0.0147(4) 0.0010(3) 0.0026(3) -0.0010(3)
C17 0.0202(15) 0.0188(13) 0.0168(13) -0.0027(11) 0.0028(12) 0.0027(12)
C18 0.0235(16) 0.0169(13) 0.0183(13) -0.0004(11) 0.0049(12) 0.0009(12)
C19 0.0247(16) 0.0181(13) 0.0163(13) 0.0009(11) 0.0017(12) 0.0050(12)
C20 0.0226(16) 0.0208(14) 0.0146(13) -0.0028(10) 0.0030(12) 0.0021(12)
C21 0.0221(16) 0.0164(13) 0.0177(13) -0.0023(10) 0.0021(12) 0.0010(12)
C22 0.0254(16) 0.0158(13) 0.0146(12) -0.0001(10) 0.0033(12) 0.0021(12)
C23 0.0262(16) 0.0141(12) 0.0144(12) -0.0031(10) 0.0005(12) 0.0016(12)
C24 0.0250(17) 0.0252(15) 0.0188(13) -0.0034(11) -0.0001(12) -0.0005(13)
C25 0.037(2) 0.0266(15) 0.0191(14) -0.0036(12) 0.0058(14) -0.0074(14)
C26 0.048(2) 0.0209(14) 0.0179(14) -0.0007(12) -0.0043(14) -0.0025(15)
C27 0.0327(19) 0.0226(15) 0.0272(15) -0.0007(12) -0.0104(14) 0.0040(14)
C28 0.0216(16) 0.0176(13) 0.0247(14) -0.0021(11) -0.0030(13) -0.0023(12)
C29 0.0224(16) 0.0154(13) 0.0227(14) 0.0024(11) -0.0033(12) 0.0030(12)
C30 0.0367(19) 0.0194(14) 0.0219(14) 0.0017(12) -0.0070(13) -0.0030(13)
C31 0.046(2) 0.0221(15) 0.0331(17) 0.0000(13) -0.0177(16) -0.0023(15)
C32 0.0290(19) 0.0201(15) 0.056(2) 0.0068(15) -0.0111(17) -0.0026(14)
C33 0.0232(17) 0.0271(16) 0.050(2) 0.0062(15) 0.0070(16) -0.0004(14)
C34 0.0281(18) 0.0200(14) 0.0344(16) -0.0005(12) 0.0035(14) 0.0028(13)
C35 0.0279(17) 0.0173(13) 0.0141(12) -0.0006(10) 0.0002(12) 0.0003(12)
C36 0.0291(17) 0.0209(14) 0.0230(14) -0.0015(12) 0.0013(13) 0.0006(13)
C37 0.0343(18) 0.0236(15) 0.0233(15) 0.0003(12) -0.0084(14) 0.0036(14)
C38 0.052(2) 0.0235(15) 0.0210(15) 0.0012(12) -0.0014(15) -0.0024(15)
C39 0.0359(19) 0.0285(15) 0.0204(14) 0.0001(12) 0.0022(14) -0.0065(15)
C40 0.0280(17) 0.0249(15) 0.0172(13) -0.0029(11) 0.0016(13) -0.0003(13)
C41 0.0169(15) 0.0197(13) 0.0239(14) 0.0027(11) -0.0009(12) 0.0015(12)
C42 0.0236(17) 0.0263(15) 0.0285(15) 0.0045(12) 0.0022(13) 0.0079(13)
C43 0.0261(18) 0.0323(17) 0.0379(18) 0.0123(14) 0.0058(15) 0.0021(14)
C44 0.0283(19) 0.0252(16) 0.053(2) 0.0082(15) -0.0072(17) -0.0022(14)
C45 0.039(2) 0.0229(15) 0.0378(18) 0.0011(14) -0.0113(16) 0.0005(15)
C46 0.0316(18) 0.0201(14) 0.0241(15) 0.0029(12) -0.0045(13) 0.0023(13)
C1A 0.0273(17) 0.0155(13) 0.0232(14) 0.0028(11) 0.0034(13) 0.0000(12)
C2A 0.0337(19) 0.0231(15) 0.0350(17) 0.0082(13) 0.0083(15) 0.0033(14)
C3A 0.0299(18) 0.0209(14) 0.0287(16) 0.0000(12) 0.0028(14) 0.0006(13)
C4A 0.038(2) 0.0206(14) 0.0246(15) 0.0033(12) 0.0020(14) 0.0031(14)
C5A 0.0245(16) 0.0198(13) 0.0218(14) -0.0019(11) 0.0044(13) 0.0045(12)
C6A 0.0253(18) 0.0341(17) 0.0293(16) -0.0003(14) 0.0087(14) 0.0091(14)
C7A 0.035(2) 0.0245(15) 0.0313(16) -0.0049(13) 0.0016(15) 0.0025(15)
C8A 0.0237(17) 0.0297(16) 0.0308(16) 0.0031(13) 0.0008(14) 0.0057(14)
C9A 0.0263(16) 0.0220(14) 0.0169(13) -0.0022(11) 0.0000(12) -0.0044(13)
C10A 0.0266(18) 0.0403(18) 0.0207(15) 0.0063(13) -0.0022(13) -0.0013(15)
C11A 0.0306(18) 0.0315(16) 0.0205(14) -0.0070(13) 0.0023(13) 0.0012(14)
C12A 0.055(2) 0.0288(17) 0.0237(16) -0.0010(13) -0.0099(16) -0.0151(17)
C1B 0.0313(18) 0.0291(15) 0.0189(14) -0.0008(12) -0.0013(13) -0.0070(14)
C2B 0.0300(18) 0.0336(16) 0.0173(14) 0.0002(12) -0.0013(13) 0.0038(15)
C3B 0.0261(19) 0.072(3) 0.0229(16) 0.0017(17) -0.0024(14) -0.0097(18)
C4B 0.060(3) 0.0399(19) 0.0228(16) -0.0055(14) -0.0019(17) -0.0212(19)
C5B 0.0207(16) 0.0228(14) 0.0157(13) -0.0031(11) 0.0032(12) -0.0047(12)
C6B 0.0252(17) 0.0277(15) 0.0239(15) -0.0059(12) 0.0020(13) -0.0033(14)
C7B 0.0264(17) 0.0261(15) 0.0210(14) 0.0007(12) -0.0010(13) -0.0068(13)
C8B 0.0269(17) 0.0241(15) 0.0218(14) -0.0019(12) 0.0058(13) -0.0069(13)
C9B 0.0303(18) 0.0163(13) 0.0257(15) 0.0074(11) 0.0051(13) 0.0043(13)
C10B 0.040(2) 0.0347(18) 0.0410(19) 0.0164(16) 0.0150(17) 0.0037(16)
C11B 0.038(2) 0.0210(15) 0.0395(18) 0.0061(13) 0.0002(16) 0.0008(15)
C12B 0.043(2) 0.0305(17) 0.0250(15) 0.0089(13) 0.0018(15) 0.0031(16)
F1A 0.0469(13) 0.0302(10) 0.0587(12) 0.0220(9) 0.0174(10) -0.0002(9)
F2A 0.0268(11) 0.0368(10) 0.0592(12) 0.0097(9) 0.0087(10) -0.0005(9)
F3A 0.0504(13) 0.0425(11) 0.0406(11) 0.0028(9) 0.0248(10) 0.0086(10)
F4A 0.0433(12) 0.0196(8) 0.0458(10) 0.0016(8) 0.0043(9) 0.0092(8)
F5A 0.0382(11) 0.0370(10) 0.0288(9) -0.0036(8) 0.0106(8) 0.0052(9)
F6A 0.0407(12) 0.0289(9) 0.0443(11) -0.0108(8) -0.0047(9) -0.0026(9)
F7A 0.0630(14) 0.0309(9) 0.0275(9) 0.0126(8) -0.0057(9) 0.0033(9)
F8A 0.0528(13) 0.0255(9) 0.0251(9) -0.0051(7) -0.0033(9) 0.0014(9)
F9A 0.0279(10) 0.0373(10) 0.0387(10) -0.0015(8) -0.0042(9) 0.0001(8)
F10A 0.0479(13) 0.0589(12) 0.0297(10) -0.0074(9) 0.0131(9) 0.0229(10)
F11A 0.0330(11) 0.0514(11) 0.0250(9) -0.0090(8) -0.0016(8) 0.0013(9)
F12A 0.0394(12) 0.0466(11) 0.0341(10) 0.0152(8) 0.0057(9) 0.0009(9)
F13A 0.0508(13) 0.0322(10) 0.0521(12) 0.0025(9) 0.0026(10) 0.0213(10)
F14A 0.0547(13) 0.0379(10) 0.0301(10) 0.0091(8) 0.0052(9) -0.0037(10)
F15A 0.0578(14) 0.0258(9) 0.0472(11) -0.0082(8) -0.0041(10) -0.0070(9)
F16A 0.0221(10) 0.0561(12) 0.0446(11) 0.0071(9) 0.0066(9) 0.0075(9)
F17A 0.0318(11) 0.0242(9) 0.0673(13) -0.0003(9) -0.0104(10) -0.0020(8)
F18A 0.0310(11) 0.0434(10) 0.0295(9) -0.0008(8) -0.0055(8) 0.0017(9)
F19A 0.0407(12) 0.0579(12) 0.0206(9) 0.0104(8) -0.0076(8) -0.0032(10)
F20A 0.0405(12) 0.0328(10) 0.0353(10) 0.0086(8) -0.0010(9) 0.0122(9)
F21A 0.0223(10) 0.0757(14) 0.0386(11) 0.0152(10) -0.0022(9) -0.0077(10)
F22A 0.0530(13) 0.0570(12) 0.0233(9) -0.0162(8) 0.0086(9) -0.0004(10)
F23A 0.0279(10) 0.0490(11) 0.0335(10) -0.0080(8) 0.0024(8) 0.0125(9)
F24A 0.0365(11) 0.0360(10) 0.0293(9) 0.0034(7) 0.0089(8) -0.0100(8)
F25A 0.0836(17) 0.0449(11) 0.0301(10) -0.0045(9) -0.0219(11) -0.0288(12)
F26A 0.0612(14) 0.0422(11) 0.0362(10) 0.0104(8) -0.0113(10) -0.0329(10)
F27A 0.0829(17) 0.0202(9) 0.0399(11) -0.0038(8) -0.0084(11) 0.0074(10)
F1B 0.0392(12) 0.0733(13) 0.0165(8) 0.0011(9) -0.0052(8) -0.0007(11)
F2B 0.0438(12) 0.0336(10) 0.0261(9) 0.0080(7) 0.0071(8) 0.0010(9)
F3B 0.0355(11) 0.0411(10) 0.0279(9) -0.0085(8) 0.0022(8) 0.0049(9)
F4B 0.0301(12) 0.130(2) 0.0352(11) -0.0100(12) -0.0069(10) -0.0169(13)
F5B 0.0279(11) 0.0850(15) 0.0306(10) -0.0041(10) 0.0070(9) -0.0126(11)
F6B 0.0450(13) 0.0649(14) 0.0534(13) 0.0196(11) 0.0104(11) 0.0262(11)
F7B 0.0972(19) 0.0527(13) 0.0362(11) -0.0162(9) -0.0091(12) -0.0326(13)
F8B 0.0768(17) 0.0258(10) 0.0400(11) -0.0054(8) 0.0007(11) 0.0016(10)
F9B 0.0724(16) 0.0519(12) 0.0424(11) 0.0043(9) -0.0013(11) -0.0388(12)
F10B 0.0248(10) 0.0434(11) 0.0376(10) -0.0076(8) -0.0020(8) -0.0115(9)
F11B 0.0378(11) 0.0387(10) 0.0178(8) -0.0077(7) -0.0036(8) 0.0016(9)
F12B 0.0378(11) 0.0345(10) 0.0291(9) 0.0042(8) -0.0055(8) 0.0057(9)
F13B 0.0405(11) 0.0318(9) 0.0342(10) 0.0070(8) 0.0142(9) -0.0095(9)
F14B 0.0412(11) 0.0317(9) 0.0256(9) 0.0066(7) -0.0070(8) -0.0039(8)
F15B 0.0399(11) 0.0218(8) 0.0321(9) -0.0056(7) 0.0028(8) -0.0001(8)
F16B 0.0217(9) 0.0331(9) 0.0349(9) -0.0046(7) 0.0093(8) -0.0016(8)
F17B 0.0486(12) 0.0215(8) 0.0381(10) -0.0055(7) 0.0208(9) -0.0062(8)
F18B 0.0358(11) 0.0441(10) 0.0195(8) -0.0110(7) 0.0035(8) -0.0031(9)
F19B 0.0582(15) 0.0463(12) 0.0659(14) 0.0301(10) 0.0248(12) -0.0058(11)
F20B 0.0304(12) 0.0581(13) 0.0627(13) 0.0188(11) 0.0108(11) -0.0002(10)
F21B 0.0629(15) 0.0509(12) 0.0414(11) 0.0040(9) 0.0301(11) 0.0090(11)
F22B 0.0631(14) 0.0225(9) 0.0536(12) 0.0136(8) 0.0016(11) 0.0102(9)
F23B 0.0468(13) 0.0317(9) 0.0370(10) -0.0028(8) 0.0092(10) 0.0120(9)
F24B 0.0521(13) 0.0250(9) 0.0607(13) -0.0018(9) -0.0071(11) -0.0084(9)
F25B 0.0691(15) 0.0444(11) 0.0287(10) 0.0180(8) -0.0037(10) -0.0009(11)
F26B 0.0606(14) 0.0302(9) 0.0281(9) -0.0018(8) -0.0061(9) -0.0045(9)
F27B 0.0320(11) 0.0459(11) 0.0450(11) 0.0060(9) -0.0057(9) 0.0010(9)
N1 0.0232(13) 0.0158(11) 0.0169(11) -0.0028(9) -0.0016(10) -0.0001(10)
N2 0.0231(13) 0.0206(11) 0.0139(11) -0.0016(9) -0.0006(10) 0.0023(10)
O1A 0.0310(12) 0.0154(9) 0.0215(10) 0.0050(7) 0.0011(9) -0.0009(9)
O2A 0.0218(11) 0.0270(10) 0.0218(10) -0.0072(8) 0.0031(9) 0.0034(9)
O3A 0.0234(11) 0.0198(9) 0.0146(9) -0.0011(7) 0.0004(8) -0.0016(8)
O4A 0.0197(11) 0.0213(9) 0.0191(9) -0.0039(8) 0.0006(8) -0.0035(8)
O1B 0.0252(11) 0.0193(9) 0.0152(9) -0.0012(7) -0.0013(8) -0.0021(8)
O2B 0.0229(11) 0.0234(10) 0.0184(9) -0.0024(8) 0.0047(8) -0.0048(9)
O3B 0.0293(12) 0.0181(9) 0.0190(9) 0.0042(8) 0.0033(9) 0.0015(9)
O4B 0.0216(11) 0.0204(9) 0.0233(10) -0.0041(8) 0.0057(9) 0.0003(8)

loop_
_atom_type_symbol
_atom_type_description
_atom_type_scat_dispersion_real
_atom_type_scat_dispersion_imag
_atom_type_scat_source
C C 0.0033 0.0016 'International Tables Vol C Tables 4.2.6.8 and 6.1.1.4'
H H 0.0000 0.0000 'International Tables Vol C Tables 4.2.6.8 and 6.1.1.4'
N N 0.0061 0.0033 'International Tables Vol C Tables 4.2.6.8 and 6.1.1.4'
O O 0.0106 0.0060 'International Tables Vol C Tables 4.2.6.8 and 6.1.1.4'
F F 0.0171 0.0103 'International Tables Vol C Tables 4.2.6.8 and 6.1.1.4'
Al Al 0.0645 0.0514 'International Tables Vol C Tables 4.2.6.8 and 6.1.1.4'

loop_
_geom_angle_atom_site_label_1
_geom_angle_atom_site_label_2
_geom_angle_atom_site_label_3
_geom_angle
_geom_angle_site_symmetry_1
_geom_angle_site_symmetry_3
O4A C13A C14A 111.8(3) . .
O4A C13A C15A 108.2(3) . .
C14A C13A C15A 109.2(3) . .
O4A C13A C16A 110.2(3) . .
C14A C13A C16A 109.1(3) . .
C15A C13A C16A 108.3(3) . .
F29A C14A F30A 107.2(4) . .
F29A C14A F28A 107.5(4) . .
F30A C14A F28A 107.3(4) . .
F29A C14A C13A 111.3(4) . .
F30A C14A C13A 110.9(3) . .
F28A C14A C13A 112.4(4) . .
F31A C15A F33A 107.6(3) . .
F31A C15A F32A 107.5(4) . .
F33A C15A F32A 107.3(3) . .
F31A C15A C13A 113.4(4) . .
F33A C15A C13A 110.9(3) . .
F32A C15A C13A 110.0(3) . .
F35A C16A F36A 107.6(3) . .
F35A C16A F34A 108.1(4) . .
F36A C16A F34A 107.8(4) . .
F35A C16A C13A 111.1(4) . .
F36A C16A C13A 110.3(3) . .
F34A C16A C13A 111.8(4) . .
O4A C13C C16C 112.4(9) . .
O4A C13C C14C 108.0(9) . .
C16C C13C C14C 110.6(9) . .
O4A C13C C15C 106.8(8) . .
C16C C13C C15C 110.4(9) . .
C14C C13C C15C 108.6(9) . .
F29C C14C F30C 109.9(12) . .
F29C C14C F28C 107.7(12) . .
F30C C14C F28C 108.3(12) . .
F29C C14C C13C 110.2(11) . .
F30C C14C C13C 109.3(9) . .
F28C C14C C13C 111.4(12) . .
F31C C15C F33C 109.5(11) . .
F31C C15C F32C 108.7(11) . .
F33C C15C F32C 109.0(11) . .
F31C C15C C13C 110.5(11) . .
F33C C15C C13C 109.6(9) . .
F32C C15C C13C 109.5(10) . .
F36C C16C F35C 108.1(12) . .
F36C C16C F34C 106.6(11) . .
F35C C16C F34C 107.4(12) . .
F36C C16C C13C 111.1(9) . .
F35C C16C C13C 111.7(11) . .
F34C C16C C13C 111.7(11) . .
O4B C13B C15B 111.9(5) . .
O4B C13B C14B 110.2(5) . .
C15B C13B C14B 109.3(5) . .
O4B C13B C16B 108.0(5) . .
C15B C13B C16B 108.3(5) . .
C14B C13B C16B 109.2(6) . .
F28B C14B F29B 106.5(7) . .
F28B C14B F30B 109.2(7) . .
F29B C14B F30B 108.0(7) . .
F28B C14B C13B 112.6(7) . .
F29B C14B C13B 110.4(6) . .
F30B C14B C13B 110.1(6) . .
F32B C15B F31B 106.6(7) . .
F32B C15B F33B 108.0(7) . .
F31B C15B F33B 106.2(7) . .
F32B C15B C13B 111.8(5) . .
F31B C15B C13B 112.9(7) . .
F33B C15B C13B 111.0(5) . .
F36B C16B F35B 108.2(6) . .
F36B C16B F34B 108.3(7) . .
F35B C16B F34B 107.7(7) . .
F36B C16B C13B 110.9(5) . .
F35B C16B C13B 109.9(5) . .
F34B C16B C13B 111.7(7) . .
O4B C13D C14D 111.8(6) . .
O4B C13D C15D 108.2(6) . .
C14D C13D C15D 109.8(6) . .
O4B C13D C16D 107.9(6) . .
C14D C13D C16D 110.0(6) . .
C15D C13D C16D 109.0(6) . .
F30D C14D F29D 106.5(8) . .
F30D C14D F28D 106.9(8) . .
F29D C14D F28D 106.9(8) . .
F30D C14D C13D 112.0(7) . .
F29D C14D C13D 111.6(7) . .
F28D C14D C13D 112.4(8) . .
F31D C15D F33D 107.5(9) . .
F31D C15D F32D 108.3(9) . .
F33D C15D F32D 106.8(8) . .
F31D C15D C13D 112.0(9) . .
F33D C15D C13D 110.9(7) . .
F32D C15D C13D 111.1(7) . .
F35D C16D F36D 106.6(7) . .
F35D C16D F34D 108.7(8) . .
F36D C16D F34D 106.8(8) . .
F35D C16D C13D 111.1(6) . .
F36D C16D C13D 110.6(6) . .
F34D C16D C13D 112.8(9) . .
O2A Al1A O4A 107.56(9) . .
O2A Al1A O1A 115.12(10) . .
O4A Al1A O1A 107.44(10) . .
O2A Al1A O3A 107.82(10) . .
O4A Al1A O3A 113.31(9) . .
O1A Al1A O3A 105.77(9) . .
O4B Al1B O2B 107.99(9) . .
O4B Al1B O3B 108.07(9) . .
O2B Al1B O3B 113.68(10) . .
O4B Al1B O1B 115.55(10) . .
O2B Al1B O1B 106.34(9) . .
O3B Al1B O1B 105.40(9) . .
N1 C17 C18 121.2(2) . .
N1 C17 C22 120.5(2) . .
C18 C17 C22 118.3(2) . .
C19 C18 C17 120.9(2) . .
C19 C18 H18 119.6 . .
C17 C18 H18 119.6 . .
C18 C19 C20 120.9(2) . .
C18 C19 H19 119.5 . .
C20 C19 H19 119.5 . .
N2 C20 C21 121.4(2) . .
N2 C20 C19 120.5(2) . .
C21 C20 C19 118.1(2) . .
C22 C21 C20 121.0(2) . .
C22 C21 H21 119.5 . .
C20 C21 H21 119.5 . .
C21 C22 C17 120.8(2) . .
C21 C22 H22 119.6 . .
C17 C22 H22 119.6 . .
C28 C23 C24 121.8(2) . .
C28 C23 N1 118.5(2) . .
C24 C23 N1 119.7(2) . .
C23 C24 C25 118.3(3) . .
C23 C24 H24 120.9 . .
C25 C24 H24 120.9 . .
C26 C25 C24 120.5(3) . .
C26 C25 H25 119.8 . .
C24 C25 H25 119.8 . .
C25 C26 C27 120.7(3) . .
C25 C26 H26 119.7 . .
C27 C26 H26 119.7 . .
C28 C27 C26 119.7(3) . .
C28 C27 H27 120.1 . .
C26 C27 H27 120.1 . .
C27 C28 C23 119.1(3) . .
C27 C28 H28 120.5 . .
C23 C28 H28 120.5 . .
C34 C29 C30 121.8(3) . .
C34 C29 N1 119.7(2) . .
C30 C29 N1 118.5(2) . .
C31 C30 C29 118.6(3) . .
C31 C30 H30 120.7 . .
C29 C30 H30 120.7 . .
C30 C31 C32 120.2(3) . .
C30 C31 H31 119.9 . .
C32 C31 H31 119.9 . .
C33 C32 C31 120.8(3) . .
C33 C32 H32 119.6 . .
C31 C32 H32 119.6 . .
C32 C33 C34 120.0(3) . .
C32 C33 H33 120.0 . .
C34 C33 H33 120.0 . .
C29 C34 C33 118.7(3) . .
C29 C34 H34 120.7 . .
C33 C34 H34 120.7 . .
C36 C35 C40 121.5(2) . .
C36 C35 N2 119.7(2) . .
C40 C35 N2 118.8(3) . .
C37 C36 C35 118.9(3) . .
C37 C36 H36 120.5 . .
C35 C36 H36 120.5 . .
C38 C37 C36 119.9(3) . .
C38 C37 H37 120.0 . .
C36 C37 H37 120.0 . .
C37 C38 C39 120.6(3) . .
C37 C38 H38 119.7 . .
C39 C38 H38 119.7 . .
C40 C39 C38 119.9(3) . .
C40 C39 H39 120.0 . .
C38 C39 H39 120.0 . .
C39 C40 C35 119.2(3) . .
C39 C40 H40 120.4 . .
C35 C40 H40 120.4 . .
C42 C41 C46 120.9(3) . .
C42 C41 N2 120.2(2) . .
C46 C41 N2 118.8(2) . .
C43 C42 C41 118.8(3) . .
C43 C42 H42 120.6 . .
C41 C42 H42 120.6 . .
C44 C43 C42 120.4(3) . .
C44 C43 H43 119.8 . .
C42 C43 H43 119.8 . .
C43 C44 C45 120.6(3) . .
C43 C44 H44 119.7 . .
C45 C44 H44 119.7 . .
C46 C45 C44 120.3(3) . .
C46 C45 H45 119.8 . .
C44 C45 H45 119.8 . .
C45 C46 C41 118.9(3) . .
C45 C46 H46 120.6 . .
C41 C46 H46 120.6 . .
O1A C1A C4A 111.2(2) . .
O1A C1A C2A 109.3(2) . .
C4A C1A C2A 109.5(2) . .
O1A C1A C3A 108.2(2) . .
C4A C1A C3A 109.4(2) . .
C2A C1A C3A 109.2(2) . .
F2A C2A F3A 107.9(3) . .
F2A C2A F1A 107.6(3) . .
F3A C2A F1A 107.7(2) . .
F2A C2A C1A 111.1(2) . .
F3A C2A C1A 110.4(2) . .
F1A C2A C1A 112.0(2) . .
F6A C3A F5A 107.4(2) . .
F6A C3A F4A 107.5(2) . .
F5A C3A F4A 106.7(2) . .
F6A C3A C1A 111.6(2) . .
F5A C3A C1A 110.9(2) . .
F4A C3A C1A 112.5(2) . .
F8A C4A F9A 107.0(2) . .
F8A C4A F7A 107.1(2) . .
F9A C4A F7A 106.9(2) . .
F8A C4A C1A 111.0(2) . .
F9A C4A C1A 111.4(2) . .
F7A C4A C1A 113.1(2) . .
O2A C5A C8A 112.2(2) . .
O2A C5A C7A 109.8(2) . .
C8A C5A C7A 109.1(2) . .
O2A C5A C6A 107.8(2) . .
C8A C5A C6A 108.9(2) . .
C7A C5A C6A 109.0(2) . .
F12A C6A F10A 107.7(2) . .
F12A C6A F11A 107.2(2) . .
F10A C6A F11A 107.7(2) . .
F12A C6A C5A 110.5(2) . .
F10A C6A C5A 112.7(2) . .
F11A C6A C5A 111.0(2) . .
F14A C7A F15A 107.3(3) . .
F14A C7A F13A 107.7(3) . .
F15A C7A F13A 107.5(2) . .
F14A C7A C5A 110.8(2) . .
F15A C7A C5A 111.1(3) . .
F13A C7A C5A 112.2(3) . .
F16A C8A F17A 107.8(2) . .
F16A C8A F18A 107.1(2) . .
F17A C8A F18A 106.7(2) . .
F16A C8A C5A 113.0(2) . .
F17A C8A C5A 110.5(2) . .
F18A C8A C5A 111.5(2) . .
O3A C9A C10A 108.0(2) . .
O3A C9A C11A 109.9(2) . .
C10A C9A C11A 109.0(2) . .
O3A C9A C12A 111.5(2) . .
C10A C9A C12A 109.4(3) . .
C11A C9A C12A 109.1(2) . .
F20A C10A F21A 107.1(3) . .
F20A C10A F19A 108.1(2) . .
F21A C10A F19A 107.2(2) . .
F20A C10A C9A 110.6(2) . .
F21A C10A C9A 111.1(2) . .
F19A C10A C9A 112.5(2) . .
F24A C11A F23A 107.3(2) . .
F24A C11A F22A 107.3(2) . .
F23A C11A F22A 106.8(2) . .
F24A C11A C9A 111.5(2) . .
F23A C11A C9A 110.5(2) . .
F22A C11A C9A 113.0(2) . .
F26A C12A F25A 108.2(3) . .
F26A C12A F27A 107.4(2) . .
F25A C12A F27A 107.0(3) . .
F26A C12A C9A 110.6(3) . .
F25A C12A C9A 112.3(2) . .
F27A C12A C9A 111.1(3) . .
O1B C1B C3B 109.7(2) . .
O1B C1B C2B 107.8(2) . .
C3B C1B C2B 108.9(2) . .
O1B C1B C4B 111.0(2) . .
C3B C1B C4B 110.8(3) . .
C2B C1B C4B 108.6(2) . .
F2B C2B F3B 107.2(2) . .
F2B C2B F1B 107.8(2) . .
F3B C2B F1B 106.9(2) . .
F2B C2B C1B 111.0(2) . .
F3B C2B C1B 111.4(2) . .
F1B C2B C1B 112.3(2) . .
F6B C3B F5B 107.6(3) . .
F6B C3B F4B 108.5(3) . .
F5B C3B F4B 107.2(3) . .
F6B C3B C1B 111.2(3) . .
F5B C3B C1B 109.9(3) . .
F4B C3B C1B 112.3(3) . .
F9B C4B F8B 108.2(3) . .
F9B C4B F7B 108.0(3) . .
F8B C4B F7B 107.3(3) . .
F9B C4B C1B 109.9(3) . .
F8B C4B C1B 111.0(3) . .
F7B C4B C1B 112.2(3) . .
O2B C5B C7B 109.9(2) . .
O2B C5B C6B 108.1(2) . .
C7B C5B C6B 109.7(2) . .
O2B C5B C8B 111.2(2) . .
C7B C5B C8B 109.5(2) . .
C6B C5B C8B 108.5(2) . .
F11B C6B F12B 107.7(2) . .
F11B C6B F10B 107.3(2) . .
F12B C6B F10B 107.7(2) . .
F11B C6B C5B 110.2(2) . .
F12B C6B C5B 110.9(2) . .
F10B C6B C5B 112.8(2) . .
F14B C7B F15B 106.9(2) . .
F14B C7B F13B 107.4(2) . .
F15B C7B F13B 106.9(2) . .
F14B C7B C5B 111.7(2) . .
F15B C7B C5B 111.3(2) . .
F13B C7B C5B 112.3(2) . .
F18B C8B F16B 106.8(2) . .
F18B C8B F17B 106.8(2) . .
F16B C8B F17B 107.2(2) . .
F18B C8B C5B 111.9(2) . .
F16B C8B C5B 113.3(2) . .
F17B C8B C5B 110.4(2) . .
O3B C9B C12B 110.5(2) . .
O3B C9B C10B 111.0(2) . .
C12B C9B C10B 109.3(2) . .
O3B C9B C11B 107.3(2) . .
C12B C9B C11B 109.1(2) . .
C10B C9B C11B 109.5(2) . .
F21B C10B F20B 107.5(3) . .
F21B C10B F19B 108.0(3) . .
F20B C10B F19B 107.6(3) . .
F21B C10B C9B 111.3(3) . .
F20B C10B C9B 110.5(2) . .
F19B C10B C9B 111.8(3) . .
F23B C11B F24B 106.7(3) . .
F23B C11B F22B 107.0(3) . .
F24B C11B F22B 107.6(2) . .
F23B C11B C9B 111.3(2) . .
F24B C11B C9B 111.3(3) . .
F22B C11B C9B 112.7(3) . .
F26B C12B F27B 107.3(3) . .
F26B C12B F25B 107.2(2) . .
F27B C12B F25B 107.1(3) . .
F26B C12B C9B 110.7(2) . .
F27B C12B C9B 111.6(2) . .
F25B C12B C9B 112.7(3) . .
C17 N1 C23 122.5(2) . .
C17 N1 C29 121.6(2) . .
C23 N1 C29 115.8(2) . .
C20 N2 C41 122.2(2) . .
C20 N2 C35 120.6(2) . .
C41 N2 C35 117.2(2) . .
C1A O1A Al1A 150.39(18) . .
C5A O2A Al1A 147.71(18) . .
C9A O3A Al1A 148.31(18) . .
C13C O4A C13A 5.6(6) . .
C13C O4A Al1A 145.7(5) . .
C13A O4A Al1A 151.2(2) . .
C1B O1B Al1B 147.70(18) . .
C5B O2B Al1B 146.75(17) . .
C9B O3B Al1B 147.76(17) . .
C13B O4B C13D 7.9(5) . .
C13B O4B Al1B 146.9(3) . .
C13D O4B Al1B 148.9(3) . .

loop_
_geom_bond_atom_site_label_1
_geom_bond_atom_site_label_2
_geom_bond_distance
_geom_bond_site_symmetry_2
C13A O4A 1.359(4) .
C13A C14A 1.549(5) .
C13A C15A 1.550(6) .
C13A C16A 1.560(5) .
C14A F29A 1.320(6) .
C14A F30A 1.341(5) .
C14A F28A 1.345(6) .
C15A F31A 1.331(5) .
C15A F33A 1.333(4) .
C15A F32A 1.353(5) .
C16A F35A 1.321(5) .
C16A F36A 1.333(4) .
C16A F34A 1.343(5) .
C13C O4A 1.346(14) .
C13C C16C 1.529(12) .
C13C C14C 1.551(13) .
C13C C15C 1.556(13) .
C14C F29C 1.333(13) .
C14C F30C 1.335(11) .
C14C F28C 1.335(12) .
C15C F31C 1.334(12) .
C15C F33C 1.337(12) .
C15C F32C 1.338(12) .
C16C F36C 1.332(11) .
C16C F35C 1.332(12) .
C16C F34C 1.343(12) .
C13B O4B 1.357(7) .
C13B C15B 1.532(9) .
C13B C14B 1.540(9) .
C13B C16B 1.559(8) .
C14B F28B 1.338(9) .
C14B F29B 1.342(8) .
C14B F30B 1.342(9) .
C15B F32B 1.326(8) .
C15B F31B 1.346(8) .
C15B F33B 1.346(8) .
C16B F36B 1.327(7) .
C16B F35B 1.328(7) .
C16B F34B 1.330(8) .
C13D O4B 1.370(9) .
C13D C14D 1.530(10) .
C13D C15D 1.543(10) .
C13D C16D 1.546(10) .
C14D F30D 1.328(10) .
C14D F29D 1.333(10) .
C14D F28D 1.344(10) .
C15D F31D 1.331(10) .
C15D F33D 1.332(10) .
C15D F32D 1.332(9) .
C16D F35D 1.324(9) .
C16D F36D 1.327(8) .
C16D F34D 1.330(9) .
Al1A O2A 1.7258(19) .
Al1A O4A 1.726(2) .
Al1A O1A 1.7264(18) .
Al1A O3A 1.7281(19) .
Al1B O4B 1.7225(19) .
Al1B O2B 1.727(2) .
Al1B O3B 1.7280(18) .
Al1B O1B 1.7295(18) .
C17 N1 1.344(3) .
C17 C18 1.434(4) .
C17 C22 1.436(4) .
C18 C19 1.344(4) .
C18 H18 0.9500 .
C19 C20 1.437(4) .
C19 H19 0.9500 .
C20 N2 1.349(3) .
C20 C21 1.435(4) .
C21 C22 1.345(4) .
C21 H21 0.9500 .
C22 H22 0.9500 .
C23 C28 1.385(4) .
C23 C24 1.387(4) .
C23 N1 1.437(3) .
C24 C25 1.387(4) .
C24 H24 0.9500 .
C25 C26 1.377(4) .
C25 H25 0.9500 .
C26 C27 1.387(4) .
C26 H26 0.9500 .
C27 C28 1.383(4) .
C27 H27 0.9500 .
C28 H28 0.9500 .
C29 C34 1.384(4) .
C29 C30 1.388(4) .
C29 N1 1.443(3) .
C30 C31 1.380(4) .
C30 H30 0.9500 .
C31 C32 1.382(4) .
C31 H31 0.9500 .
C32 C33 1.376(4) .
C32 H32 0.9500 .
C33 C34 1.386(4) .
C33 H33 0.9500 .
C34 H34 0.9500 .
C35 C36 1.385(4) .
C35 C40 1.387(4) .
C35 N2 1.436(3) .
C36 C37 1.385(4) .
C36 H36 0.9500 .
C37 C38 1.384(4) .
C37 H37 0.9500 .
C38 C39 1.387(4) .
C38 H38 0.9500 .
C39 C40 1.377(4) .
C39 H39 0.9500 .
C40 H40 0.9500 .
C41 C42 1.393(4) .
C41 C46 1.401(4) .
C41 N2 1.428(3) .
C42 C43 1.380(4) .
C42 H42 0.9500 .
C43 C44 1.377(4) .
C43 H43 0.9500 .
C44 C45 1.383(4) .
C44 H44 0.9500 .
C45 C46 1.373(4) .
C45 H45 0.9500 .
C46 H46 0.9500 .
C1A O1A 1.354(3) .
C1A C4A 1.548(4) .
C1A C2A 1.553(4) .
C1A C3A 1.554(4) .
C2A F2A 1.323(4) .
C2A F3A 1.332(3) .
C2A F1A 1.338(3) .
C3A F6A 1.330(3) .
C3A F5A 1.336(3) .
C3A F4A 1.340(3) .
C4A F8A 1.330(3) .
C4A F9A 1.335(3) .
C4A F7A 1.341(3) .
C5A O2A 1.353(3) .
C5A C8A 1.546(4) .
C5A C7A 1.556(4) .
C5A C6A 1.563(4) .
C6A F12A 1.330(3) .
C6A F10A 1.332(3) .
C6A F11A 1.335(4) .
C7A F14A 1.327(3) .
C7A F15A 1.334(3) .
C7A F13A 1.341(4) .
C8A F16A 1.330(3) .
C8A F17A 1.330(3) .
C8A F18A 1.339(3) .
C9A O3A 1.357(3) .
C9A C10A 1.548(4) .
C9A C11A 1.552(4) .
C9A C12A 1.554(4) .
C10A F20A 1.322(3) .
C10A F21A 1.336(3) .
C10A F19A 1.337(3) .
C11A F24A 1.327(3) .
C11A F23A 1.338(3) .
C11A F22A 1.340(3) .
C12A F26A 1.326(4) .
C12A F25A 1.336(3) .
C12A F27A 1.341(4) .
C1B O1B 1.353(3) .
C1B C3B 1.548(5) .
C1B C2B 1.559(4) .
C1B C4B 1.563(4) .
C2B F2B 1.323(3) .
C2B F3B 1.337(3) .
C2B F1B 1.343(3) .
C3B F6B 1.322(4) .
C3B F5B 1.331(3) .
C3B F4B 1.342(4) .
C4B F9B 1.328(4) .
C4B F8B 1.330(4) .
C4B F7B 1.336(3) .
C5B O2B 1.355(3) .
C5B C7B 1.544(4) .
C5B C6B 1.548(4) .
C5B C8B 1.555(4) .
C6B F11B 1.327(3) .
C6B F12B 1.332(3) .
C6B F10B 1.342(3) .
C7B F14B 1.326(3) .
C7B F15B 1.335(3) .
C7B F13B 1.346(3) .
C8B F18B 1.332(3) .
C8B F16B 1.334(3) .
C8B F17B 1.336(3) .
C9B O3B 1.355(3) .
C9B C12B 1.547(4) .
C9B C10B 1.551(4) .
C9B C11B 1.556(4) .
C10B F21B 1.327(4) .
C10B F20B 1.327(4) .
C10B F19B 1.339(3) .
C11B F23B 1.332(3) .
C11B F24B 1.332(4) .
C11B F22B 1.339(3) .
C12B F26B 1.330(3) .
C12B F27B 1.334(4) .
C12B F25B 1.337(3) .
